data_8103689
loop_
_publ_author_name
'Bernotat-Wulf, H.'
'Hoffmann, W.'

_publ_section_title
;
 Die Kristallstrukturen der Bleiniobate vom Pyrochlor-typ
;
_journal_name_full 'Zeitschrift fuer Kristallographie (149,1979-)'
_journal_page_first 101
_journal_page_last 117
_journal_volume 158
_journal_year 1982
_chemical_formula_sum 'Nb2 O7.44 Pb2.44'
_chemical_name_systematic 'Pb2.44 Nb2 O7.44'
_space_group_IT_number 160
_symmetry_space_group_name_Hall 'R 3 -2"'
_symmetry_space_group_name_H-M 'R 3 m :H'
_cell_angle_alpha 90
_cell_angle_beta 90
_cell_angle_gamma 120
_cell_formula_units_Z 27
_cell_length_a 7.46
_cell_length_b 7.46
_cell_length_c 96.26
_cell_volume 4639.318
_citation_journal_id_ASTM ZEKRDZ
_cod_data_source_file Bernotat-Wulf_ZEKRDZ_1982_471.cif
_cod_data_source_block Nb2O7.44Pb2.44
_cod_database_code 8103689

loop_
_symmetry_equiv_pos_as_xyz
x,y,z
-y,x-y,z
-x+y,-x,z
-y,-x,z
x,x-y,z
-x+y,y,z
x+2/3,y+1/3,z+1/3
-y+2/3,x-y+1/3,z+1/3
-x+y+2/3,-x+1/3,z+1/3
-y+2/3,-x+1/3,z+1/3
x+2/3,x-y+1/3,z+1/3
-x+y+2/3,y+1/3,z+1/3
x+1/3,y+2/3,z+2/3
-y+1/3,x-y+2/3,z+2/3
-x+y+1/3,-x+2/3,z+2/3
-y+1/3,-x+2/3,z+2/3
x+1/3,x-y+2/3,z+2/3
-x+y+1/3,y+2/3,z+2/3

loop_
_atom_site_label
_atom_site_type_symbol
_atom_site_fract_x
_atom_site_fract_y
_atom_site_fract_z
_atom_site_occupancy
_atom_site_U_iso_or_equiv
O20 O-2 0.882 0.118 0.187 1 0.0
Pb9 Pb+2 0 0 0.6015 1 0.0
Nb8 Nb+5 0 0 0.90285 1 0.0
O6 O-2 0.793 0.207 0.9958 1 0.0
O13 O-2 0.128 0.872 0.2093 1 0.0
O4 O-2 0.54 0.46 0.2272 1 0.0
O26 O-2 0 0 0.5247 0.58 0.0
Nb4 Nb+5 0.5003 0.4997 0.10217 1 0.0
O25 O-2 0 0 0.5758 0.58 0.0
Pb4 Pb+2 0 0 0.10235 1 0.0
O11 O-2 0.124 0.876 0.3151 1 0.0
O14 O-2 0.13 0.87 0.1628 1 0.0
Pb2 Pb+2 0.1719 0.8281 0.03411 1 0.0
O19 O-2 0.459 0.541 0.0846 1 0.0
O10 O-2 0.8 0.2 0.2515 1 0.0
O18 O-2 0.134 0.866 0.2676 1 0.0
O12 O-2 0.869 0.131 0.2896 1 0.0
Nb9 Nb+5 0.8374 0.1626 0.26938 1 0.0
O22 O-2 0 0 0.0782 0.58 0.0
Nb2 Nb+5 0 0 0.70165 1 0.0
O3 O-2 0.543 0.457 0.1713 1 0.0
O30 O-2 0 0 0.73 0.58 0.0
O16 O-2 0.208 0.792 0.0598 1 0.0
O5 O-2 0.542 0.458 0.2751 1 0.0
O9 O-2 0.793 0.207 0.1451 1 0.0
O15 O-2 0.205 0.795 0.0041 1 0.0
O27 O-2 0 0 0.4757 0.58 0.0
Pb10 Pb+2 0.5006 0.4994 0.30142 1 0.0
O1 O-2 0.548 0.452 0.0199 1 0.0
O29 O-2 0 0 0.377 0.58 0.0
Pb1 Pb+2 0 0 0.99969 1 0.0
Nb10 Nb+5 0 0 0.30183 1 0.0
O24 O-2 0 0 0.6256 0.58 0.0
Nb1 Nb+5 0.4999 0.5001 0 1 0.0
O32 O-2 0 0 0.9754 0.58 0.0
Pb8 Pb+2 0.1713 0.8287 0.23463 1 0.0
Nb5 Nb+5 0 0 0.80043 1 0.0
O21 O-2 0 0 0.0236 0.58 0.0
Pb6 Pb+2 0 0 0.50134 1 0.0
O7 O-2 0.799 0.201 0.0421 1 0.0
O8 O-2 0.793 0.207 0.0999 1 0.0
Nb7 Nb+5 0 0 0.19915 1 0.0
O17 O-2 0.202 0.798 0.1069 1 0.0
Pb3 Pb+2 0.8356 0.1644 0.06708 1 0.0
O31 O-2 0 0 0.858 0.58 0.0
Pb7 Pb+2 0.4916 0.5084 0.20076 1 0.0
Pb5 Pb+2 0.1654 0.8346 0.13454 1 0.0
Nb6 Nb+5 0.84 0.16 0.16766 1 0.0
O23 O-2 0 0 0.1263 0.58 0.0
O2 O-2 0.542 0.458 0.1231 1 0.0
Nb3 Nb+5 0 0 0.40368 1 0.0
O28 O-2 0 0 0.2365 0.58 0.0
